data_9011206
loop_
_publ_author_name
'Hawthorne, F. C.'
'Faggiani, R.'

_publ_section_title
;
 Refinement of the structure of descloizite
 Note: anisoB's from ICSD
;
_journal_name_full 'Acta Crystallographica, Section B'
_journal_page_first 717
_journal_page_last 720
_journal_paper_doi 10.1107/S0567740879004519
_journal_volume 35
_journal_year 1979
_chemical_formula_sum 'H O5 Pb V Zn'
_chemical_name_mineral Descloizite
_space_group_IT_number 62
_symmetry_space_group_name_Hall '-P 2ac 2n'
_symmetry_space_group_name_H-M 'P n m a'
_cell_angle_alpha 90
_cell_angle_beta 90
_cell_angle_gamma 90
_cell_formula_units_Z 4
_cell_length_a 7.593
_cell_length_b 6.057
_cell_length_c 9.416
_cell_volume 433.049
_database_code_amcsd 0009663
_exptl_crystal_density_diffrn 6.205
_cod_original_formula_sum 'Pb Zn V O5 H'
_cod_database_code 9011206

loop_
_space_group_symop_operation_xyz
x,y,z
x,1/2-y,z
-x,1/2+y,-z
1/2-x,1/2+y,1/2+z
1/2+x,1/2-y,1/2-z
1/2+x,y,1/2-z
1/2-x,-y,1/2+z
-x,-y,-z

loop_
_atom_site_aniso_label
_atom_site_aniso_U_11
_atom_site_aniso_U_22
_atom_site_aniso_U_33
_atom_site_aniso_U_12
_atom_site_aniso_U_13
_atom_site_aniso_U_23
Pb 0.01782 0.02082 0.01123 0.00000 0.00000 0.00000
Zn 0.02103 0.00966 0.01527 -0.00140 -0.00072 -0.00260
V 0.01344 0.01115 0.00808 0.00000 -0.00217 0.00000
O1 0.02979 0.00353 0.01707 0.01491 -0.00869 -0.00087
O2 0.00818 0.04200 0.01931 0.00000 -0.00036 0.00000
O3 0.00876 0.02583 0.00629 0.00000 0.00290 0.00000
O-H 0.02862 0.02435 0.00943 0.00000 -0.01159 0.00000

loop_
_atom_site_label
_atom_site_fract_x
_atom_site_fract_y
_atom_site_fract_z
_atom_site_U_iso_or_equiv
_atom_site_type_symbol
_atom_site_attached_hydrogens
Pb 0.12880 0.25000 0.17590 0.01659 Pb 0
Zn 0.50000 0.00000 0.00000 0.01532 Zn 0
V 0.86720 0.75000 0.18820 0.01089 V 0
O1 0.87200 0.51080 0.29000 0.01646 O 0
O2 0.04300 0.75000 0.08610 0.02280 O 0
O3 0.68840 0.75000 0.06920 0.01393 O 0
O-H 0.64570 0.25000 0.06500 0.02026 O 1

loop_
_cod_changelog_entry_id
_cod_changelog_entry_author
_cod_changelog_entry_date
_cod_changelog_entry_text
1
;cod-tools version 3.8.0
Id: cif_guess_AMCSD_atom_types 9574 2023-05-10 09:00:05Z saulius
;
2023-05-10T18:53:02+03:00
;Derived atom types and hydrogen counts
from atom names that follow the AMCSD naming convention
(Wat == water, O-H == hydroxyl).
;
2
;cod-tools version 3.10.1
Id: cif_fix_AMCSD_aniso_labels 10200 2024-08-01 14:09:44Z saulius
;
2024-08-02T12:21:39+03:00
;Changed the following '_atom_site_aniso_label' values:
'OH' -> 'O-H'
;

loop_
_cod_related_entry_id
_cod_related_entry_database
_cod_related_entry_code
1 AMCSD 0009663
